data_1502627
loop_
_publ_author_name
'Yao, Chang-Sheng'
'Wang, Cui-Hua'
'Jiang, Bei'
'Tu, Shu-Jiang'

_publ_section_title
;
 One-pot combinatorial synthesis of
 4-aryl-1H-thiopyrano[3,4-b]pyridine-5-one derivatives.
;
_journal_issue 4
_journal_name_full 'Journal of combinatorial chemistry'
_journal_page_first 472
_journal_page_last 475
_journal_paper_doi 10.1021/cc100017f
_journal_volume 12
_journal_year 2010
_chemical_formula_sum 'C27 H26 Cl N O2 S'
_chemical_formula_weight 464.00
_chemical_name_systematic
; 
 ? 
;
_space_group_IT_number 14
_symmetry_cell_setting monoclinic
_symmetry_space_group_name_Hall '-P 2yn'
_symmetry_space_group_name_H-M 'P 1 21/n 1'
_atom_sites_solution_hydrogens geom
_atom_sites_solution_primary direct
_atom_sites_solution_secondary difmap
_audit_creation_method SHELXL-97
_cell_angle_alpha 90.00
_cell_angle_beta 111.7250(10)
_cell_angle_gamma 90.00
_cell_formula_units_Z 4
_cell_length_a 14.7445(2)
_cell_length_b 11.1680(2)
_cell_length_c 15.5403(3)
_cell_measurement_reflns_used 4657
_cell_measurement_temperature 296(2)
_cell_measurement_theta_max 24.22
_cell_measurement_theta_min 2.31
_cell_volume 2377.21(7)
_computing_cell_refinement 'Bruker SMART'
_computing_data_collection 'Bruker SMART'
_computing_data_reduction 'Bruker SAINT'
_computing_molecular_graphics 'Bruker SHELXTL'
_computing_publication_material 'Bruker SHELXTL'
_computing_structure_refinement 'SHELXL-97 (Sheldrick, 1997)'
_computing_structure_solution 'SHELXS-97 (Sheldrick, 1990)'
_diffrn_ambient_temperature 296(2)
_diffrn_measured_fraction_theta_full 0.993
_diffrn_measured_fraction_theta_max 0.993
_diffrn_measurement_device_type 'CCD area detector'
_diffrn_measurement_method 'phi and omega scans'
_diffrn_radiation_monochromator graphite
_diffrn_radiation_source 'fine-focus sealed tube'
_diffrn_radiation_type MoK\a
_diffrn_radiation_wavelength 0.71073
_diffrn_reflns_av_R_equivalents 0.0327
_diffrn_reflns_av_sigmaI/netI 0.0325
_diffrn_reflns_limit_h_max 19
_diffrn_reflns_limit_h_min -19
_diffrn_reflns_limit_k_max 14
_diffrn_reflns_limit_k_min -14
_diffrn_reflns_limit_l_max 13
_diffrn_reflns_limit_l_min -20
_diffrn_reflns_number 20365
_diffrn_reflns_theta_full 27.65
_diffrn_reflns_theta_max 27.65
_diffrn_reflns_theta_min 2.31
_exptl_absorpt_coefficient_mu 0.273
_exptl_absorpt_correction_type none
_exptl_crystal_colour colourless
_exptl_crystal_density_diffrn 1.296
_exptl_crystal_density_meas 0
_exptl_crystal_density_method 'not measured'
_exptl_crystal_description block
_exptl_crystal_F_000 976
_exptl_crystal_size_max 0.448
_exptl_crystal_size_mid 0.375
_exptl_crystal_size_min 0.101
_refine_diff_density_max 0.198
_refine_diff_density_min -0.242
_refine_diff_density_rms 0.040
_refine_ls_extinction_method none
_refine_ls_goodness_of_fit_ref 1.055
_refine_ls_hydrogen_treatment mixed
_refine_ls_matrix_type full
_refine_ls_number_parameters 289
_refine_ls_number_reflns 5512
_refine_ls_number_restraints 0
_refine_ls_restrained_S_all 1.055
_refine_ls_R_factor_all 0.0676
_refine_ls_R_factor_gt 0.0450
_refine_ls_shift/su_max 0.000
_refine_ls_shift/su_mean 0.000
_refine_ls_structure_factor_coef Fsqd
_refine_ls_weighting_details 'calc w=1/[\s^2^(Fo^2^)+(0.0531P)^2^+0.5424P] where P=(Fo^2^+2Fc^2^)/3'
_refine_ls_weighting_scheme calc
_refine_ls_wR_factor_gt 0.1115
_refine_ls_wR_factor_ref 0.1250
_reflns_number_gt 3956
_reflns_number_total 5512
_reflns_threshold_expression >2sigma(I)
_cod_data_source_file cc100017f_si_003.cif
_cod_data_source_block b
_cod_depositor_comments
;
The following automatic conversions were performed:

'_symmetry_cell_setting' value 'Monoclinic' changed to 'monoclinic'
according to /home/saulius/struct/CIF-dictionaries/cif_core.dic
dictionary named 'cif_core.dic' version 2.4.2 from 2011-04-26.

Automatic conversion script
Id: cif_fix_values 1715 2011-07-08 13:25:40Z adriana 
;
_cod_original_sg_symbol_H-M P2(1)/n
_cod_database_code 1502627

loop_
_symmetry_equiv_pos_as_xyz
'x, y, z'
'-x+1/2, y+1/2, -z+1/2'
'-x, -y, -z'
'x-1/2, -y-1/2, z-1/2'

loop_
_atom_site_label
_atom_site_type_symbol
_atom_site_fract_x
_atom_site_fract_y
_atom_site_fract_z
_atom_site_U_iso_or_equiv
_atom_site_adp_type
_atom_site_occupancy
_atom_site_symmetry_multiplicity
_atom_site_calc_flag
_atom_site_refinement_flags
S1 S 0.26033(4) 0.68332(5) 0.09228(4) 0.06804(19) Uani 1 1 d .
Cl2 Cl 0.56934(7) 0.14891(7) -0.01200(6) 0.1069(3) Uani 1 1 d .
O2 O 0.50428(9) 0.21608(11) 0.41811(9) 0.0552(4) Uani 1 1 d .
O1 O 0.22590(9) 0.37222(12) 0.16728(10) 0.0585(4) Uani 1 1 d .
C5 C 0.41051(11) 0.59699(14) 0.24525(11) 0.0357(3) Uani 1 1 d .
N1 N 0.50703(9) 0.60899(11) 0.30780(9) 0.0364(3) Uani 1 1 d .
C21 C 0.55867(11) 0.72158(14) 0.31657(12) 0.0388(4) Uani 1 1 d .
C4 C 0.36691(11) 0.48830(14) 0.23050(11) 0.0355(3) Uani 1 1 d .
C2 C 0.50817(10) 0.40689(14) 0.35643(11) 0.0338(3) Uani 1 1 d .
C3 C 0.42591(11) 0.37730(14) 0.26660(11) 0.0356(4) Uani 1 1 d .
H3A H 0.3836 0.3183 0.2799 0.043 Uiso 1 1 calc R
C15 C 0.46362(11) 0.32194(14) 0.19590(12) 0.0380(4) Uani 1 1 d .
C9 C 0.54146(11) 0.31565(14) 0.42901(12) 0.0380(4) Uani 1 1 d .
C1 C 0.54985(10) 0.51638(14) 0.37065(11) 0.0335(3) Uani 1 1 d .
C11 C 0.69471(11) 0.43696(15) 0.50551(12) 0.0389(4) Uani 1 1 d .
C8 C 0.26240(11) 0.47185(16) 0.17803(12) 0.0423(4) Uani 1 1 d .
C12 C 0.63888(11) 0.54719(15) 0.45416(12) 0.0396(4) Uani 1 1 d .
H12A H 0.6191 0.5946 0.4965 0.048 Uiso 1 1 calc R
H12B H 0.6823 0.5959 0.4346 0.048 Uiso 1 1 calc R
C10 C 0.62058(12) 0.35004(16) 0.51843(13) 0.0451(4) Uani 1 1 d .
H10A H 0.6544 0.2783 0.5490 0.054 Uiso 1 1 calc R
H10B H 0.5913 0.3868 0.5585 0.054 Uiso 1 1 calc R
C26 C 0.54090(14) 0.81591(16) 0.36499(13) 0.0483(4) Uani 1 1 d .
H26A H 0.4931 0.8095 0.3905 0.058 Uiso 1 1 calc R
C20 C 0.49519(14) 0.20412(17) 0.20562(14) 0.0526(5) Uani 1 1 d .
H20A H 0.4940 0.1597 0.2558 0.063 Uiso 1 1 calc R
C6 C 0.36150(13) 0.71029(16) 0.19857(13) 0.0494(4) Uani 1 1 d .
H6A H 0.4090 0.7600 0.1858 0.059 Uiso 1 1 calc R
H6B H 0.3386 0.7541 0.2405 0.059 Uiso 1 1 calc R
C14 C 0.76685(13) 0.47458(19) 0.60043(13) 0.0537(5) Uani 1 1 d .
H14A H 0.7320 0.5099 0.6354 0.081 Uiso 1 1 calc R
H14B H 0.8119 0.5319 0.5930 0.081 Uiso 1 1 calc R
H14C H 0.8021 0.4056 0.6327 0.081 Uiso 1 1 calc R
C19 C 0.52834(16) 0.15126(19) 0.14271(16) 0.0619(6) Uani 1 1 d .
H19A H 0.5490 0.0719 0.1502 0.074 Uiso 1 1 calc R
C16 C 0.46685(18) 0.38464(18) 0.12098(16) 0.0631(6) Uani 1 1 d .
H16A H 0.4459 0.4639 0.1128 0.076 Uiso 1 1 calc R
C18 C 0.53058(15) 0.2167(2) 0.06909(16) 0.0602(5) Uani 1 1 d .
C24 C 0.66702(17) 0.9306(2) 0.34145(18) 0.0727(7) Uani 1 1 d .
C13 C 0.74942(13) 0.37664(19) 0.45131(16) 0.0588(5) Uani 1 1 d .
H13A H 0.7817 0.3062 0.4837 0.088 Uiso 1 1 calc R
H13B H 0.7970 0.4310 0.4450 0.088 Uiso 1 1 calc R
H13C H 0.7041 0.3546 0.3910 0.088 Uiso 1 1 calc R
C25 C 0.59428(16) 0.92024(18) 0.37565(16) 0.0634(6) Uani 1 1 d .
H25A H 0.5805 0.9847 0.4067 0.076 Uiso 1 1 calc R
C22 C 0.62848(15) 0.73172(19) 0.27825(16) 0.0614(5) Uani 1 1 d .
H22A H 0.6391 0.6695 0.2434 0.074 Uiso 1 1 calc R
C7 C 0.19942(13) 0.57954(19) 0.14008(16) 0.0626(6) Uani 1 1 d .
H7A H 0.1844 0.6181 0.1892 0.075 Uiso 1 1 calc R
H7B H 0.1384 0.5547 0.0924 0.075 Uiso 1 1 calc R
C27 C 0.7305(2) 1.0420(3) 0.3595(3) 0.1248(14) Uani 1 1 d .
H27A H 0.7091 1.0985 0.3945 0.187 Uiso 1 1 calc R
H27B H 0.7253 1.0773 0.3015 0.187 Uiso 1 1 calc R
H27C H 0.7973 1.0206 0.3939 0.187 Uiso 1 1 calc R
C23 C 0.68318(17) 0.8366(2) 0.2924(2) 0.0802(8) Uani 1 1 d .
H23A H 0.7318 0.8429 0.2679 0.096 Uiso 1 1 calc R
C17 C 0.5004(2) 0.3329(2) 0.05732(18) 0.0763(7) Uani 1 1 d .
H17A H 0.5023 0.3770 0.0072 0.092 Uiso 1 1 calc R

loop_
_atom_site_aniso_label
_atom_site_aniso_U_11
_atom_site_aniso_U_22
_atom_site_aniso_U_33
_atom_site_aniso_U_23
_atom_site_aniso_U_13
_atom_site_aniso_U_12
S1 0.0672(3) 0.0516(3) 0.0571(3) 0.0164(3) -0.0099(3) 0.0008(2)
Cl2 0.1579(7) 0.0848(5) 0.1218(6) -0.0145(4) 0.1027(6) 0.0194(5)
O2 0.0613(7) 0.0363(7) 0.0583(9) 0.0111(6) 0.0109(6) -0.0097(6)
O1 0.0475(7) 0.0511(8) 0.0634(9) -0.0065(7) 0.0047(6) -0.0109(6)
C5 0.0403(8) 0.0325(8) 0.0321(9) 0.0008(7) 0.0109(7) 0.0047(6)
N1 0.0404(7) 0.0257(7) 0.0381(8) 0.0022(6) 0.0086(6) -0.0007(5)
C21 0.0431(8) 0.0291(8) 0.0406(9) 0.0060(7) 0.0114(7) -0.0032(6)
C4 0.0372(7) 0.0330(9) 0.0340(9) -0.0011(7) 0.0103(7) 0.0031(6)
C2 0.0353(7) 0.0288(8) 0.0356(9) 0.0018(7) 0.0111(6) 0.0009(6)
C3 0.0371(7) 0.0283(8) 0.0396(9) -0.0004(7) 0.0120(7) -0.0029(6)
C15 0.0371(7) 0.0303(8) 0.0429(10) -0.0046(7) 0.0105(7) -0.0019(6)
C9 0.0400(8) 0.0319(9) 0.0420(10) 0.0060(7) 0.0151(7) 0.0004(7)
C1 0.0354(7) 0.0298(8) 0.0339(8) 0.0026(7) 0.0110(6) 0.0021(6)
C11 0.0376(7) 0.0383(9) 0.0371(9) 0.0034(7) 0.0095(7) 0.0023(7)
C8 0.0410(8) 0.0447(10) 0.0373(9) -0.0034(8) 0.0101(7) -0.0001(7)
C12 0.0414(8) 0.0324(9) 0.0400(9) 0.0008(7) 0.0091(7) -0.0020(6)
C10 0.0484(9) 0.0411(10) 0.0409(10) 0.0109(8) 0.0106(8) 0.0004(7)
C26 0.0573(10) 0.0337(9) 0.0495(11) 0.0007(8) 0.0147(9) -0.0019(8)
C20 0.0653(11) 0.0391(10) 0.0507(12) 0.0018(9) 0.0185(9) 0.0091(8)
C6 0.0538(9) 0.0365(10) 0.0456(11) 0.0030(8) 0.0043(8) 0.0075(8)
C14 0.0481(9) 0.0558(12) 0.0462(11) 0.0073(9) 0.0047(8) -0.0024(8)
C19 0.0749(13) 0.0433(11) 0.0688(15) -0.0054(10) 0.0281(11) 0.0182(10)
C16 0.0998(16) 0.0358(10) 0.0701(15) 0.0034(10) 0.0505(13) 0.0105(10)
C18 0.0666(12) 0.0559(13) 0.0702(15) -0.0155(11) 0.0394(11) 0.0015(10)
C24 0.0688(13) 0.0457(13) 0.0832(17) 0.0181(12) 0.0044(12) -0.0171(10)
C13 0.0475(10) 0.0598(13) 0.0693(14) -0.0062(11) 0.0221(10) 0.0046(9)
C25 0.0753(13) 0.0326(10) 0.0643(14) -0.0004(10) 0.0049(11) -0.0069(9)
C22 0.0675(12) 0.0525(12) 0.0744(15) 0.0048(11) 0.0379(11) -0.0036(10)
C7 0.0440(9) 0.0600(13) 0.0678(14) 0.0080(11) 0.0021(9) 0.0096(9)
C27 0.102(2) 0.0719(19) 0.167(3) 0.026(2) 0.010(2) -0.0462(16)
C23 0.0674(13) 0.0801(18) 0.101(2) 0.0263(16) 0.0412(14) -0.0146(12)
C17 0.123(2) 0.0523(13) 0.0817(17) 0.0042(12) 0.0702(16) 0.0076(13)

loop_
_atom_type_symbol
_atom_type_description
_atom_type_scat_dispersion_real
_atom_type_scat_dispersion_imag
_atom_type_scat_source
C C 0.0033 0.0016 'International Tables Vol C Tables 4.2.6.8 and 6.1.1.4'
H H 0.0000 0.0000 'International Tables Vol C Tables 4.2.6.8 and 6.1.1.4'
N N 0.0061 0.0033 'International Tables Vol C Tables 4.2.6.8 and 6.1.1.4'
O O 0.0106 0.0060 'International Tables Vol C Tables 4.2.6.8 and 6.1.1.4'
S S 0.1246 0.1234 'International Tables Vol C Tables 4.2.6.8 and 6.1.1.4'
Cl Cl 0.1484 0.1585 'International Tables Vol C Tables 4.2.6.8 and 6.1.1.4'

loop_
_geom_angle_atom_site_label_1
_geom_angle_atom_site_label_2
_geom_angle_atom_site_label_3
_geom_angle
C7 S1 C6 95.78(10)
C4 C5 N1 120.01(14)
C4 C5 C6 124.05(14)
N1 C5 C6 115.94(14)
C5 N1 C1 119.50(13)
C5 N1 C21 120.74(13)
C1 N1 C21 119.27(12)
C22 C21 C26 120.01(17)
C22 C21 N1 118.89(16)
C26 C21 N1 121.06(15)
C5 C4 C8 122.90(15)
C5 C4 C3 120.33(13)
C8 C4 C3 116.76(14)
C1 C2 C9 120.15(14)
C1 C2 C3 120.76(14)
C9 C2 C3 119.09(13)
C4 C3 C2 108.76(13)
C4 C3 C15 112.30(13)
C2 C3 C15 111.77(12)
C16 C15 C20 117.43(17)
C16 C15 C3 122.48(15)
C20 C15 C3 120.08(16)
O2 C9 C2 121.39(15)
O2 C9 C10 121.14(15)
C2 C9 C10 117.44(14)
C2 C1 N1 119.61(13)
C2 C1 C12 123.19(14)
N1 C1 C12 117.14(13)
C13 C11 C14 109.55(14)
C13 C11 C10 110.03(15)
C14 C11 C10 108.94(15)
C13 C11 C12 111.12(15)
C14 C11 C12 109.32(14)
C10 C11 C12 107.83(12)
O1 C8 C4 120.70(16)
O1 C8 C7 119.99(15)
C4 C8 C7 119.28(16)
C1 C12 C11 113.25(13)
C9 C10 C11 112.97(14)
C21 C26 C25 119.75(19)
C19 C20 C15 121.53(19)
C5 C6 S1 112.96(12)
C18 C19 C20 119.31(18)
C15 C16 C17 121.74(19)
C17 C18 C19 120.88(19)
C17 C18 Cl2 119.75(18)
C19 C18 Cl2 119.35(16)
C25 C24 C23 118.4(2)
C25 C24 C27 121.1(3)
C23 C24 C27 120.5(3)
C24 C25 C26 121.3(2)
C21 C22 C23 119.0(2)
C8 C7 S1 110.49(13)
C24 C23 C22 121.5(2)
C18 C17 C16 119.1(2)

loop_
_geom_bond_atom_site_label_1
_geom_bond_atom_site_label_2
_geom_bond_distance
S1 C7 1.788(2)
S1 C6 1.7945(18)
Cl2 C18 1.738(2)
O2 C9 1.2235(19)
O1 C8 1.220(2)
C5 C4 1.353(2)
C5 N1 1.4015(19)
C5 C6 1.504(2)
N1 C1 1.4021(19)
N1 C21 1.450(2)
C21 C22 1.371(3)
C21 C26 1.375(3)
C4 C8 1.464(2)
C4 C3 1.499(2)
C2 C1 1.350(2)
C2 C9 1.463(2)
C2 C3 1.508(2)
C3 C15 1.533(2)
C15 C16 1.375(3)
C15 C20 1.385(2)
C9 C10 1.496(2)
C1 C12 1.505(2)
C11 C13 1.522(2)
C11 C14 1.524(2)
C11 C10 1.530(2)
C11 C12 1.531(2)
C8 C7 1.500(3)
C26 C25 1.381(3)
C20 C19 1.377(3)
C19 C18 1.368(3)
C16 C17 1.385(3)
C18 C17 1.363(3)
C24 C25 1.367(3)
C24 C23 1.370(4)
C24 C27 1.519(3)
C22 C23 1.392(3)

loop_
_geom_torsion_atom_site_label_1
_geom_torsion_atom_site_label_2
_geom_torsion_atom_site_label_3
_geom_torsion_atom_site_label_4
_geom_torsion
C4 C5 N1 C1 -15.3(2)
C6 C5 N1 C1 164.28(15)
C4 C5 N1 C21 172.81(15)
C6 C5 N1 C21 -7.6(2)
C5 N1 C21 C22 -104.8(2)
C1 N1 C21 C22 83.3(2)
C5 N1 C21 C26 77.4(2)
C1 N1 C21 C26 -94.57(19)
N1 C5 C4 C8 169.98(15)
C6 C5 C4 C8 -9.5(3)
N1 C5 C4 C3 -11.3(2)
C6 C5 C4 C3 169.13(16)
C5 C4 C3 C2 33.1(2)
C8 C4 C3 C2 -148.15(14)
C5 C4 C3 C15 -91.14(18)
C8 C4 C3 C15 87.61(17)
C1 C2 C3 C4 -32.46(19)
C9 C2 C3 C4 146.57(14)
C1 C2 C3 C15 92.09(17)
C9 C2 C3 C15 -88.87(17)
C4 C3 C15 C16 17.4(2)
C2 C3 C15 C16 -105.18(19)
C4 C3 C15 C20 -161.96(15)
C2 C3 C15 C20 75.49(19)
C1 C2 C9 O2 179.35(16)
C3 C2 C9 O2 0.3(2)
C1 C2 C9 C10 1.3(2)
C3 C2 C9 C10 -177.69(14)
C9 C2 C1 N1 -169.21(14)
C3 C2 C1 N1 9.8(2)
C9 C2 C1 C12 7.8(2)
C3 C2 C1 C12 -173.19(14)
C5 N1 C1 C2 16.0(2)
C21 N1 C1 C2 -171.99(15)
C5 N1 C1 C12 -161.18(14)
C21 N1 C1 C12 10.8(2)
C5 C4 C8 O1 -179.18(17)
C3 C4 C8 O1 2.1(2)
C5 C4 C8 C7 -1.3(3)
C3 C4 C8 C7 180.00(16)
C2 C1 C12 C11 17.1(2)
N1 C1 C12 C11 -165.86(13)
C13 C11 C12 C1 73.13(18)
C14 C11 C12 C1 -165.84(14)
C10 C11 C12 C1 -47.54(19)
O2 C9 C10 C11 147.16(16)
C2 C9 C10 C11 -34.8(2)
C13 C11 C10 C9 -64.63(19)
C14 C11 C10 C9 175.25(15)
C12 C11 C10 C9 56.70(19)
C22 C21 C26 C25 -0.7(3)
N1 C21 C26 C25 177.14(16)
C16 C15 C20 C19 -0.2(3)
C3 C15 C20 C19 179.18(17)
C4 C5 C6 S1 -22.3(2)
N1 C5 C6 S1 158.17(13)
C7 S1 C6 C5 52.35(16)
C15 C20 C19 C18 0.3(3)
C20 C15 C16 C17 -0.1(3)
C3 C15 C16 C17 -179.5(2)
C20 C19 C18 C17 -0.1(4)
C20 C19 C18 Cl2 -178.31(17)
C23 C24 C25 C26 2.9(3)
C27 C24 C25 C26 -175.4(2)
C21 C26 C25 C24 -2.1(3)
C26 C21 C22 C23 2.5(3)
N1 C21 C22 C23 -175.32(18)
O1 C8 C7 S1 -140.20(16)
C4 C8 C7 S1 41.9(2)
C6 S1 C7 C8 -61.47(16)
C25 C24 C23 C22 -1.0(4)
C27 C24 C23 C22 177.3(2)
C21 C22 C23 C24 -1.7(4)
C19 C18 C17 C16 -0.2(4)
Cl2 C18 C17 C16 178.0(2)
C15 C16 C17 C18 0.3(4)
